data_2209424
loop_
_publ_author_name
'Rademeyer, Melanie'
'David G. Billing'
'A. Lemmerer'

_publ_section_title
;
 <i>catena</i>-Poly[(2-phenylethyl)ammonium
 [dichloromercurate(II)-\m~3~-chloro]]
;
_journal_coeditor_code BT2121
_journal_issue 7
_journal_name_full 'Acta Crystallographica Section E'
_journal_page_first m1716
_journal_page_last m1718
_journal_paper_doi 10.1107/S1600536806024135
_journal_volume 62
_journal_year 2006
_chemical_formula_iupac '(C8 H12 N) [Hg Cl3]'
_chemical_formula_moiety 'C8 H12 N +, Cl3 Hg -'
_chemical_formula_sum 'C8 H12 Cl3 Hg N'
_chemical_formula_weight 429.13
_chemical_name_systematic
;
catena-Poly[(2-phenylethyl)ammonium [dichloromercurate(II)-\m~3~-chloro]]
;
_space_group_IT_number 14
_symmetry_cell_setting monoclinic
_symmetry_space_group_name_Hall '-P 2yn'
_symmetry_space_group_name_H-M 'P 1 21/n 1'
_atom_sites_solution_hydrogens geom
_atom_sites_solution_primary direct
_atom_sites_solution_secondary difmap
_audit_creation_method SHELXL-97
_cell_angle_alpha 90.00
_cell_angle_beta 96.184(4)
_cell_angle_gamma 90.00
_cell_formula_units_Z 4
_cell_length_a 5.9927(9)
_cell_length_b 7.8267(12)
_cell_length_c 25.971(4)
_cell_measurement_reflns_used 830
_cell_measurement_temperature 293(2)
_cell_measurement_theta_max 28.204
_cell_measurement_theta_min 2.603
_cell_volume 1211.0(3)
_computing_cell_refinement 'SAINT-Plus (Bruker, 1999)'
_computing_data_collection 'SMART-NT (Bruker, 1998)'
_computing_data_reduction SAINT-Plus
_computing_molecular_graphics 'ORTEP-3 for Windows (Farrugia, 1997) and DIAMOND (Brandenburg, 1999)'
_computing_publication_material 'PLATON (Spek, 2003)'
_computing_structure_refinement 'SHELXL97 (Sheldrick, 1997)'
_computing_structure_solution 'SHELXS97 (Sheldrick, 1997)'
_diffrn_ambient_temperature 293(2)
_diffrn_detector_area_resol_mean '\f and \w'
_diffrn_measured_fraction_theta_full 0.997
_diffrn_measured_fraction_theta_max 0.997
_diffrn_measurement_device_type 'Bruker SMART CCD area-detector'
_diffrn_measurement_method 'Bruker SMART CCD area-detector'
_diffrn_radiation_monochromator graphite
_diffrn_radiation_source 'sealed tube'
_diffrn_radiation_type MoK\a
_diffrn_radiation_wavelength 0.71073
_diffrn_reflns_av_R_equivalents 0.0617
_diffrn_reflns_av_sigmaI/netI 0.0486
_diffrn_reflns_limit_h_max 7
_diffrn_reflns_limit_h_min -7
_diffrn_reflns_limit_k_max 10
_diffrn_reflns_limit_k_min -9
_diffrn_reflns_limit_l_max 33
_diffrn_reflns_limit_l_min -34
_diffrn_reflns_number 8508
_diffrn_reflns_theta_full 28.00
_diffrn_reflns_theta_max 28.00
_diffrn_reflns_theta_min 1.58
_diffrn_standards_number 0
_exptl_absorpt_coefficient_mu 13.328
_exptl_absorpt_correction_T_max 0.5165
_exptl_absorpt_correction_T_min 0.0637
_exptl_absorpt_correction_type integration
_exptl_absorpt_process_details '(XPREP; Bruker, 1999)'
_exptl_crystal_colour colourless
_exptl_crystal_density_diffrn 2.354
_exptl_crystal_density_method 'not measured'
_exptl_crystal_description 'rectangular plate'
_exptl_crystal_F_000 792
_exptl_crystal_size_max 0.30
_exptl_crystal_size_mid 0.16
_exptl_crystal_size_min 0.05
_refine_diff_density_max 0.977
_refine_diff_density_min -2.728
_refine_ls_extinction_method none
_refine_ls_goodness_of_fit_ref 1.376
_refine_ls_hydrogen_treatment constr
_refine_ls_matrix_type full
_refine_ls_number_parameters 118
_refine_ls_number_reflns 2896
_refine_ls_number_restraints 0
_refine_ls_restrained_S_all 1.376
_refine_ls_R_factor_all 0.0834
_refine_ls_R_factor_gt 0.0647
_refine_ls_shift/su_max 0.000
_refine_ls_shift/su_mean 0.000
_refine_ls_structure_factor_coef Fsqd
_refine_ls_weighting_details 'calc w=1/[\s^2^(Fo^2^)+(0.0418P)^2^+17.3236P] where P=(Fo^2^+2Fc^2^)/3'
_refine_ls_weighting_scheme calc
_refine_ls_wR_factor_gt 0.1660
_refine_ls_wR_factor_ref 0.1709
_reflns_number_gt 2209
_reflns_number_total 2896
_reflns_threshold_expression I>2\s(I)
_cod_data_source_file bt2121.cif
_cod_data_source_block I
_cod_original_sg_symbol_H-M 'P 21/n'
_cod_database_code 2209424
_cod_database_fobs_code 2209424

loop_
_symmetry_equiv_pos_as_xyz
'x, y, z'
'-x+1/2, y+1/2, -z+1/2'
'-x, -y, -z'
'x-1/2, -y-1/2, z-1/2'

loop_
_atom_site_type_symbol
_atom_site_label
_atom_site_fract_x
_atom_site_fract_y
_atom_site_fract_z
_atom_site_U_iso_or_equiv
_atom_site_adp_type
_atom_site_calc_flag
_atom_site_refinement_flags
_atom_site_occupancy
C C3 0.898(2) 0.1363(17) 0.2082(5) 0.039(3) Uani d . 1
C C8 0.803(3) 0.068(2) 0.2494(6) 0.050(4) Uani d . 1
H H8 0.6641 0.0133 0.2442 0.060 Uiso calc R 1
C C7 0.917(4) 0.081(3) 0.2995(7) 0.075(6) Uani d . 1
H H7 0.8526 0.0372 0.3277 0.090 Uiso calc R 1
C C6 1.120(4) 0.159(3) 0.3066(8) 0.077(6) Uani d . 1
H H6 1.1984 0.1636 0.3395 0.093 Uiso calc R 1
C C5 1.208(3) 0.228(3) 0.2662(8) 0.070(5) Uani d . 1
H H5 1.3430 0.2867 0.2718 0.084 Uiso calc R 1
C C4 1.104(3) 0.215(2) 0.2167(6) 0.052(4) Uani d . 1
H H4 1.1727 0.2590 0.1891 0.062 Uiso calc R 1
C C2 0.781(3) 0.125(2) 0.1537(6) 0.052(4) Uani d . 1
H H2A 0.8149 0.2268 0.1347 0.062 Uiso calc R 1
H H2B 0.6202 0.1214 0.1552 0.062 Uiso calc R 1
C C1 0.852(2) -0.0312(18) 0.1251(5) 0.040(3) Uani d . 1
H H1A 1.0145 -0.0386 0.1289 0.048 Uiso calc R 1
H H1B 0.7944 -0.1328 0.1405 0.048 Uiso calc R 1
N N1 0.769(2) -0.0266(18) 0.0689(5) 0.047(3) Uani d . 1
H H1C 0.8138 -0.1202 0.0535 0.071 Uiso calc R 1
H H1D 0.8232 0.0654 0.0545 0.071 Uiso calc R 1
H H1E 0.6194 -0.0222 0.0652 0.071 Uiso calc R 1
Cl Cl1 1.2296(5) 0.4677(5) -0.06071(13) 0.0398(7) Uani d . 1
Cl Cl2 1.2604(6) 0.8089(4) 0.04533(15) 0.0408(7) Uani d . 1
Cl Cl3 1.2679(6) 0.2199(4) 0.06672(16) 0.0440(8) Uani d . 1
Hg Hg 1.27111(10) 0.50828(6) 0.04318(2) 0.0447(2) Uani d . 1

loop_
_atom_site_aniso_label
_atom_site_aniso_U_11
_atom_site_aniso_U_22
_atom_site_aniso_U_33
_atom_site_aniso_U_12
_atom_site_aniso_U_13
_atom_site_aniso_U_23
C3 0.046(8) 0.034(6) 0.037(7) 0.003(6) 0.005(6) -0.004(5)
C8 0.065(11) 0.040(7) 0.047(9) -0.002(7) 0.010(8) -0.002(6)
C7 0.127(19) 0.067(12) 0.037(9) 0.013(13) 0.031(11) 0.009(9)
C6 0.113(18) 0.068(12) 0.043(10) 0.004(13) -0.024(11) -0.012(9)
C5 0.065(12) 0.076(13) 0.065(12) -0.009(10) -0.016(9) -0.020(10)
C4 0.060(10) 0.047(8) 0.051(9) -0.005(8) 0.014(7) -0.006(7)
C2 0.058(10) 0.062(10) 0.034(8) 0.024(8) -0.002(7) 0.016(7)
C1 0.047(8) 0.038(7) 0.033(6) -0.004(6) -0.003(6) 0.004(6)
N1 0.039(6) 0.063(8) 0.039(6) -0.002(6) -0.001(5) -0.007(6)
Cl1 0.0339(16) 0.0473(18) 0.0380(15) -0.0009(14) 0.0036(12) 0.0012(14)
Cl2 0.0414(18) 0.0236(12) 0.057(2) -0.0011(13) 0.0056(14) 0.0033(14)
Cl3 0.0398(18) 0.0217(13) 0.069(2) -0.0003(12) 0.0008(16) 0.0081(14)
Hg 0.0598(4) 0.0213(2) 0.0522(3) -0.0018(3) 0.0018(2) 0.0021(2)

loop_
_atom_type_symbol
_atom_type_description
_atom_type_scat_dispersion_real
_atom_type_scat_dispersion_imag
_atom_type_scat_source
C C 0.0033 0.0016 'International Tables Vol C Tables 4.2.6.8 and 6.1.1.4'
H H 0.0000 0.0000 'International Tables Vol C Tables 4.2.6.8 and 6.1.1.4'
N N 0.0061 0.0033 'International Tables Vol C Tables 4.2.6.8 and 6.1.1.4'
Cl Cl 0.1484 0.1585 'International Tables Vol C Tables 4.2.6.8 and 6.1.1.4'
Hg Hg -2.3894 9.2266 'International Tables Vol C Tables 4.2.6.8 and 6.1.1.4'

loop_
_geom_angle_atom_site_label_1
_geom_angle_atom_site_label_2
_geom_angle_atom_site_label_3
_geom_angle_site_symmetry_3
_geom_angle
C4 C3 C8 . 119.4(14)
C4 C3 C2 . 119.7(14)
C8 C3 C2 . 120.9(14)
C3 C8 C7 . 119.2(17)
C3 C8 H8 . 120.4
C7 C8 H8 . 120.4
C6 C7 C8 . 120.0(18)
C6 C7 H7 . 120.0
C8 C7 H7 . 120.0
C5 C6 C7 . 119.8(17)
C5 C6 H6 . 120.1
C7 C6 H6 . 120.1
C6 C5 C4 . 122.0(18)
C6 C5 H5 . 119.0
C4 C5 H5 . 119.0
C5 C4 C3 . 119.5(17)
C5 C4 H4 . 120.2
C3 C4 H4 . 120.2
C3 C2 C1 . 112.3(11)
C3 C2 H2A . 109.1
C1 C2 H2A . 109.1
C3 C2 H2B . 109.1
C1 C2 H2B . 109.1
H2A C2 H2B . 107.9
N1 C1 C2 . 112.2(11)
N1 C1 H1A . 109.2
C2 C1 H1A . 109.2
N1 C1 H1B . 109.2
C2 C1 H1B . 109.2
H1A C1 H1B . 107.9
C1 N1 H1C . 109.5
C1 N1 H1D . 109.5
H1C N1 H1D . 109.5
C1 N1 H1E . 109.5
H1C N1 H1E . 109.5
H1D N1 H1E . 109.5
Hg Cl1 Hg 3_865 81.79(9)
Cl3 Hg Cl2 . 163.15(15)
Cl3 Hg Cl1 . 98.34(13)
Cl2 Hg Cl1 . 98.13(13)
Cl3 Hg Cl1 3_865 93.27(11)
Cl2 Hg Cl1 3_865 87.87(11)
Cl1 Hg Cl1 3_865 98.21(9)

loop_
_geom_bond_atom_site_label_1
_geom_bond_atom_site_label_2
_geom_bond_site_symmetry_2
_geom_bond_distance
C3 C4 . 1.38(2)
C3 C8 . 1.38(2)
C3 C2 . 1.51(2)
C8 C7 . 1.41(3)
C8 H8 . 0.9300
C7 C6 . 1.35(3)
C7 H7 . 0.9300
C6 C5 . 1.34(3)
C6 H6 . 0.9300
C5 C4 . 1.37(2)
C5 H5 . 0.9300
C4 H4 . 0.9300
C2 C1 . 1.52(2)
C2 H2A . 0.9700
C2 H2B . 0.9700
C1 N1 . 1.491(17)
C1 H1A . 0.9700
C1 H1B . 0.9700
N1 H1C . 0.8900
N1 H1D . 0.8900
N1 H1E . 0.8900
Cl1 Hg . 2.702(3)
Cl1 Hg 3_865 2.984(3)
Cl2 Hg . 2.355(3)
Cl3 Hg . 2.339(3)
Hg Cl1 3_865 2.984(3)

loop_
_geom_hbond_atom_site_label_D
_geom_hbond_atom_site_label_H
_geom_hbond_atom_site_label_A
_geom_hbond_site_symmetry_A
_geom_hbond_distance_DH
_geom_hbond_distance_HA
_geom_hbond_distance_DA
_geom_hbond_angle_DHA
N1 H1C Cl1 3_755 0.89 2.74 3.459(14) 138.7
N1 H1C Cl2 1_545 0.89 2.76 3.332(13) 122.9
N1 H1D Cl2 3_765 0.89 2.77 3.410(13) 130.2
N1 H1D Cl3 . 0.89 2.91 3.565(13) 131.5
N1 H1E Cl2 1_445 0.89 2.53 3.303(13) 145.5
N1 H1E Cl3 1_455 0.89 2.84 3.563(13) 139.8

loop_
_geom_torsion_atom_site_label_1
_geom_torsion_atom_site_label_2
_geom_torsion_atom_site_label_3
_geom_torsion_atom_site_label_4
_geom_torsion_site_symmetry_1
_geom_torsion_site_symmetry_4
_geom_torsion
C4 C3 C8 C7 . . 1(2)
C2 C3 C8 C7 . . -179.8(15)
C3 C8 C7 C6 . . -1(3)
C8 C7 C6 C5 . . 3(3)
C7 C6 C5 C4 . . -4(3)
C6 C5 C4 C3 . . 3(3)
C8 C3 C4 C5 . . -2(2)
C2 C3 C4 C5 . . 178.7(16)
C4 C3 C2 C1 . . 87.1(18)
C8 C3 C2 C1 . . -92.5(18)
C3 C2 C1 N1 . . -169.9(13)
Hg Cl1 Hg Cl3 3_865 . -94.56(11)
Hg Cl1 Hg Cl2 3_865 . 89.00(11)
Hg Cl1 Hg Cl1 3_865 3_865 0.0
